data_4074345
loop_
_publ_author_name
'Lee, Chang Yeon'
'Park, Bo Keun'
'Yoon, Jung Hee'
'Hong, Chang Seop'
'Park, Joon T.'

_publ_section_title
;
 Syntheses, Structures, and Electrochemical Properties of
 Os3(CO)9-n(CNCH2Ph)n(\m3-\h2:\h2:\h2-C60) (n= 2&#x2212;4)
;
_journal_issue 19
_journal_name_full Organometallics
_journal_page_first 4634
_journal_paper_doi 10.1021/om060566h
_journal_volume 25
_journal_year 2006
_chemical_formula_sum 'C90 H21 N3 O6 Os3'
_chemical_formula_weight 1810.70
_chemical_name_systematic
; 
 ? 
;
_space_group_IT_number 14
_symmetry_space_group_name_Hall '-P 2yn'
_symmetry_space_group_name_H-M 'P 1 21/n 1'
_atom_sites_solution_hydrogens geom
_atom_sites_solution_primary direct
_atom_sites_solution_secondary difmap
_audit_creation_method SHELXL-97
_cell_angle_alpha 90.00
_cell_angle_beta 93.81(3)
_cell_angle_gamma 90.00
_cell_formula_units_Z 4
_cell_length_a 12.794(3)
_cell_length_b 32.934(7)
_cell_length_c 13.326(3)
_cell_measurement_temperature 293(2)
_cell_volume 5603(2)
_computing_structure_refinement 'SHELXL-97 (Sheldrick, 1997)'
_computing_structure_solution 'SHELXS-97 (Sheldrick, 1990)'
_diffrn_ambient_temperature 293(2)
_diffrn_measured_fraction_theta_full 1.000
_diffrn_measured_fraction_theta_max 1.000
_diffrn_radiation_monochromator graphite
_diffrn_radiation_source 'fine-focus sealed tube'
_diffrn_radiation_type MoK\a
_diffrn_radiation_wavelength 0.71073
_diffrn_reflns_av_R_equivalents 0.0000
_diffrn_reflns_av_sigmaI/netI 0.0927
_diffrn_reflns_limit_h_max 14
_diffrn_reflns_limit_h_min -14
_diffrn_reflns_limit_k_max 36
_diffrn_reflns_limit_k_min 0
_diffrn_reflns_limit_l_max 14
_diffrn_reflns_limit_l_min 0
_diffrn_reflns_number 7795
_diffrn_reflns_theta_full 23.00
_diffrn_reflns_theta_max 23.00
_diffrn_reflns_theta_min 1.65
_exptl_absorpt_coefficient_mu 6.861
_exptl_crystal_density_diffrn 2.147
_exptl_crystal_density_method 'not measured'
_exptl_crystal_F_000 3432
_refine_diff_density_max 1.279
_refine_diff_density_min -1.042
_refine_diff_density_rms 0.177
_refine_ls_extinction_method none
_refine_ls_goodness_of_fit_ref 1.025
_refine_ls_hydrogen_treatment mixed
_refine_ls_matrix_type full
_refine_ls_number_parameters 883
_refine_ls_number_reflns 7795
_refine_ls_number_restraints 12
_refine_ls_restrained_S_all 1.025
_refine_ls_R_factor_all 0.1020
_refine_ls_R_factor_gt 0.0587
_refine_ls_shift/su_max 0.005
_refine_ls_shift/su_mean 0.001
_refine_ls_structure_factor_coef Fsqd
_refine_ls_weighting_details 'calc w=1/[\s^2^(Fo^2^)+(0.0647P)^2^+0.0000P] where P=(Fo^2^+2Fc^2^)/3'
_refine_ls_weighting_scheme calc
_refine_ls_wR_factor_gt 0.1157
_refine_ls_wR_factor_ref 0.1290
_reflns_number_gt 5280
_reflns_number_total 7795
_reflns_threshold_expression >2sigma(I)
_cod_data_source_file om060566hsi20060628_023359.cif
_cod_data_source_block rnc3
_cod_depositor_comments
;
The following automatic conversions were performed:
'_atom_site_symetry_multiplicity' tag replaced with
'_atom_site_symmetry_multiplicity'.

Automatic conversion script
Id: cif_correct_tags 1440 2010-10-19 06:21:57Z saulius 
;
_cod_database_code 4074345

loop_
_symmetry_equiv_pos_as_xyz
'x, y, z'
'-x+1/2, y+1/2, -z+1/2'
'-x, -y, -z'
'x-1/2, -y-1/2, z-1/2'

loop_
_atom_site_label
_atom_site_type_symbol
_atom_site_fract_x
_atom_site_fract_y
_atom_site_fract_z
_atom_site_U_iso_or_equiv
_atom_site_adp_type
_atom_site_occupancy
_atom_site_symmetry_multiplicity
_atom_site_calc_flag
_atom_site_refinement_flags
Os1 Os 0.59107(5) 0.220358(18) 0.23276(5) 0.0398(2) Uani 1 1 d .
Os2 Os 0.68005(5) 0.166445(19) 0.08825(5) 0.0402(2) Uani 1 1 d .
Os3 Os 0.54766(5) 0.233899(17) 0.01989(5) 0.03618(19) Uani 1 1 d .
C100 C 0.5123(15) 0.2710(6) 0.2492(13) 0.064(5) Uani 1 1 d .
N1 N 0.4617(12) 0.2993(5) 0.2579(11) 0.065(4) Uani 1 1 d .
C101 C 0.3964(13) 0.3354(6) 0.2476(16) 0.083(7) Uani 1 1 d .
H10A H 0.3814 0.3444 0.3144 0.100 Uiso 1 1 calc R
H10B H 0.3302 0.3278 0.2129 0.100 Uiso 1 1 calc R
C102 C 0.4396(13) 0.3701(4) 0.1937(9) 0.070(6) Uani 1 1 d G
C103 C 0.5343(12) 0.3672(4) 0.1487(10) 0.084(7) Uani 1 1 d G
H103 H 0.5714 0.3429 0.1514 0.101 Uiso 1 1 calc R
C104 C 0.5734(11) 0.4006(6) 0.0998(10) 0.100(8) Uani 1 1 d G
H104 H 0.6368 0.3987 0.0697 0.120 Uiso 1 1 calc R
C105 C 0.5179(16) 0.4369(5) 0.0958(10) 0.114(9) Uani 1 1 d G
H105 H 0.5441 0.4593 0.0631 0.137 Uiso 1 1 calc R
C106 C 0.4232(14) 0.4398(4) 0.1408(12) 0.117(9) Uani 1 1 d G
H106 H 0.3860 0.4641 0.1382 0.141 Uiso 1 1 calc R
C107 C 0.3840(9) 0.4064(5) 0.1897(11) 0.099(8) Uani 1 1 d G
H107 H 0.3207 0.4083 0.2198 0.118 Uiso 1 1 calc R
C1A C 0.7287(13) 0.2415(5) 0.2399(11) 0.047(4) Uani 1 1 d .
O1A O 0.8116(10) 0.2535(4) 0.2467(9) 0.077(4) Uani 1 1 d .
C1B C 0.6040(13) 0.2088(5) 0.3717(15) 0.061(5) Uani 1 1 d .
O1B O 0.6143(13) 0.2013(4) 0.4571(9) 0.103(5) Uani 1 1 d .
C200 C 0.7507(12) 0.1450(5) 0.2127(14) 0.051(5) Uani 1 1 d .
N2 N 0.7891(10) 0.1311(4) 0.2846(13) 0.063(4) Uani 1 1 d .
C201 C 0.8119(15) 0.1151(5) 0.3838(13) 0.071(6) Uani 1 1 d .
H20A H 0.7887 0.1343 0.4329 0.085 Uiso 1 1 calc R
H20B H 0.8870 0.1117 0.3957 0.085 Uiso 1 1 calc R
C202 C 0.7578(9) 0.0747(3) 0.3968(10) 0.060(5) Uani 1 1 d G
C203 C 0.6913(10) 0.0705(4) 0.4744(9) 0.075(6) Uani 1 1 d G
H203 H 0.6775 0.0927 0.5146 0.090 Uiso 1 1 calc R
C204 C 0.6455(10) 0.0331(5) 0.4921(9) 0.100(8) Uani 1 1 d G
H204 H 0.6010 0.0303 0.5440 0.120 Uiso 1 1 calc R
C205 C 0.6661(12) 0.0000(4) 0.4320(12) 0.102(8) Uani 1 1 d G
H205 H 0.6355 -0.0250 0.4438 0.123 Uiso 1 1 calc R
C206 C 0.7326(13) 0.0042(3) 0.3543(11) 0.103(8) Uani 1 1 d G
H206 H 0.7465 -0.0180 0.3141 0.123 Uiso 1 1 calc R
C207 C 0.7785(10) 0.0415(5) 0.3367(9) 0.102(8) Uani 1 1 d G
H207 H 0.8230 0.0443 0.2847 0.123 Uiso 1 1 calc R
C2A C 0.7836(13) 0.2020(5) 0.0409(13) 0.054(5) Uani 1 1 d .
O2A O 0.8528(10) 0.2213(4) 0.0148(12) 0.097(5) Uani 1 1 d .
C2B C 0.7239(12) 0.1245(5) 0.0069(13) 0.055(5) Uani 1 1 d .
O2B O 0.7572(9) 0.1004(4) -0.0461(9) 0.076(4) Uani 1 1 d .
C300 C 0.5655(15) 0.2241(5) -0.1206(13) 0.059(5) Uani 1 1 d .
N3 N 0.5703(14) 0.2178(5) -0.2028(12) 0.081(5) Uani 1 1 d .
C301 C 0.5579(18) 0.2037(5) -0.3140(15) 0.095(7) Uani 1 1 d .
H30A H 0.5006 0.2183 -0.3492 0.114 Uiso 1 1 calc R
H30B H 0.6215 0.2095 -0.3471 0.114 Uiso 1 1 calc R
C302 C 0.5363(12) 0.1589(3) -0.3176(10) 0.073(6) Uani 1 1 d G
C303 C 0.6036(9) 0.1328(4) -0.2627(9) 0.078(6) Uani 1 1 d G
H303 H 0.6630 0.1429 -0.2274 0.093 Uiso 1 1 calc R
C304 C 0.5820(10) 0.0914(4) -0.2607(9) 0.068(6) Uani 1 1 d G
H304 H 0.6271 0.0739 -0.2240 0.082 Uiso 1 1 calc R
C305 C 0.4932(12) 0.0762(3) -0.3135(10) 0.079(6) Uani 1 1 d G
H305 H 0.4788 0.0485 -0.3122 0.095 Uiso 1 1 calc R
C306 C 0.4259(10) 0.1023(5) -0.3684(9) 0.096(7) Uani 1 1 d G
H306 H 0.3665 0.0921 -0.4037 0.116 Uiso 1 1 calc R
C307 C 0.4474(11) 0.1437(4) -0.3704(9) 0.099(8) Uani 1 1 d G
H307 H 0.4024 0.1611 -0.4071 0.119 Uiso 1 1 calc R
C3A C 0.6555(14) 0.2727(5) 0.0413(11) 0.052(5) Uani 1 1 d .
O3A O 0.7165(9) 0.2983(4) 0.0527(9) 0.068(4) Uani 1 1 d .
C3B C 0.4481(15) 0.2738(6) -0.0132(14) 0.066(5) Uani 1 1 d .
O3B O 0.3873(12) 0.3006(4) -0.0283(13) 0.111(6) Uani 1 1 d .
C1 C 0.4324(10) 0.1944(4) 0.1962(10) 0.029(4) Uani 1 1 d .
C2 C 0.5012(10) 0.1599(4) 0.2221(9) 0.026(3) Uani 1 1 d .
C3 C 0.5374(10) 0.1334(4) 0.1417(11) 0.032(4) Uani 1 1 d .
C4 C 0.5184(10) 0.1427(4) 0.0392(10) 0.029(3) Uani 1 1 d .
C5 C 0.4483(10) 0.1780(4) 0.0099(10) 0.026(3) Uani 1 1 d .
C6 C 0.4080(10) 0.2024(4) 0.0863(11) 0.031(3) Uani 1 1 d .
C7 C 0.2977(13) 0.2134(4) 0.0778(14) 0.048(5) Uani 1 1 d .
C8 C 0.2564(13) 0.2125(4) 0.1766(13) 0.048(4) Uani 1 1 d .
C9 C 0.3388(13) 0.1984(4) 0.2474(12) 0.044(4) Uani 1 1 d .
C10 C 0.3141(14) 0.1737(5) 0.3269(12) 0.049(4) Uani 1 1 d .
C11 C 0.3825(14) 0.1389(6) 0.3550(11) 0.054(5) Uani 1 1 d .
C12 C 0.4697(12) 0.1328(5) 0.3026(11) 0.041(4) Uani 1 1 d .
C13 C 0.4942(11) 0.0918(5) 0.2727(12) 0.044(4) Uani 1 1 d .
C14 C 0.5362(11) 0.0908(4) 0.1769(12) 0.040(4) Uani 1 1 d .
C15 C 0.5115(11) 0.0611(5) 0.1092(15) 0.053(5) Uani 1 1 d .
C16 C 0.4841(11) 0.0707(5) 0.0033(13) 0.042(4) Uani 1 1 d .
C17 C 0.4825(12) 0.1098(4) -0.0302(11) 0.038(4) Uani 1 1 d .
C18 C 0.4018(12) 0.1236(4) -0.0983(11) 0.039(4) Uani 1 1 d .
C19 C 0.3705(13) 0.1651(5) -0.0731(10) 0.039(4) Uani 1 1 d .
C20 C 0.2702(13) 0.1787(4) -0.0831(12) 0.045(4) Uani 1 1 d .
C21 C 0.2310(12) 0.2026(4) -0.0041(12) 0.040(4) Uani 1 1 d .
C22 C 0.1238(12) 0.1901(5) 0.0070(14) 0.050(4) Uani 1 1 d U
C23 C 0.0855(12) 0.1906(5) 0.0972(16) 0.060(5) Uani 1 1 d .
C24 C 0.1470(12) 0.2010(5) 0.1841(16) 0.054(5) Uani 1 1 d .
C25 C 0.1262(15) 0.1754(6) 0.2682(16) 0.060(5) Uani 1 1 d .
C26 C 0.2045(19) 0.1623(6) 0.3381(15) 0.075(7) Uani 1 1 d .
C27 C 0.2086(17) 0.1208(6) 0.3712(13) 0.066(5) Uani 1 1 d .
C28 C 0.3159(18) 0.1063(6) 0.3822(12) 0.070(6) Uani 1 1 d .
C29 C 0.3423(15) 0.0669(6) 0.3565(13) 0.060(5) Uani 1 1 d .
C30 C 0.4310(13) 0.0584(5) 0.3013(14) 0.057(5) Uani 1 1 d .
C31 C 0.4084(13) 0.0261(5) 0.2297(14) 0.050(4) Uani 1 1 d .
C32 C 0.4454(12) 0.0278(4) 0.1373(15) 0.051(5) Uani 1 1 d .
C33 C 0.3808(12) 0.0167(4) 0.0487(12) 0.039(4) Uani 1 1 d U
C34 C 0.4011(15) 0.0429(5) -0.0358(14) 0.057(5) Uani 1 1 d .
C35 C 0.3240(13) 0.0565(5) -0.1035(11) 0.046(4) Uani 1 1 d .
C36 C 0.3174(14) 0.0972(5) -0.1360(11) 0.048(4) Uani 1 1 d .
C37 C 0.2145(15) 0.1099(7) -0.1439(12) 0.063(5) Uani 1 1 d .
C38 C 0.1888(15) 0.1499(5) -0.1174(12) 0.057(5) Uani 1 1 d .
C39 C 0.0977(14) 0.1578(5) -0.0623(15) 0.062(5) Uani 1 1 d .
C40 C 0.0324(13) 0.1275(5) -0.0355(15) 0.055(5) Uani 1 1 d .
C41 C -0.0034(11) 0.1250(7) 0.0613(17) 0.071(6) Uani 1 1 d .
C42 C 0.0201(12) 0.1564(6) 0.1315(19) 0.067(6) Uani 1 1 d .
C43 C 0.0494(14) 0.1476(6) 0.2363(18) 0.068(6) Uani 1 1 d .
C44 C 0.0499(14) 0.1076(6) 0.2677(17) 0.065(6) Uani 1 1 d .
C45 C 0.1294(15) 0.0933(6) 0.3382(12) 0.052(5) Uani 1 1 d .
C46 C 0.1536(15) 0.0531(5) 0.3112(14) 0.057(5) Uani 1 1 d .
C47 C 0.2591(16) 0.0402(5) 0.3203(13) 0.058(5) Uani 1 1 d .
C48 C 0.2999(14) 0.0144(5) 0.2428(15) 0.057(5) Uani 1 1 d .
C49 C 0.2335(15) 0.0039(4) 0.1608(16) 0.056(5) Uani 1 1 d .
C50 C 0.2763(14) 0.0046(4) 0.0615(15) 0.055(5) Uani 1 1 d .
C51 C 0.1923(14) 0.0183(5) -0.0107(15) 0.059(5) Uani 1 1 d .
C52 C 0.2160(15) 0.0430(5) -0.0895(14) 0.060(5) Uani 1 1 d .
C53 C 0.1498(15) 0.0765(5) -0.1158(13) 0.058(5) Uani 1 1 d .
C54 C 0.0598(13) 0.0857(6) -0.0655(13) 0.055(5) Uani 1 1 d .
C55 C 0.0353(14) 0.0588(6) 0.0205(16) 0.068(6) Uani 1 1 d .
C56 C -0.0036(12) 0.0833(5) 0.0946(17) 0.056(5) Uani 1 1 d .
C57 C 0.0212(12) 0.0765(6) 0.1955(17) 0.065(6) Uani 1 1 d .
C58 C 0.0870(12) 0.0408(5) 0.2248(15) 0.049(4) Uani 1 1 d .
C59 C 0.1255(14) 0.0177(5) 0.1484(16) 0.062(5) Uani 1 1 d .
C60 C 0.1005(13) 0.0264(5) 0.0447(15) 0.058(5) Uani 1 1 d .

loop_
_atom_site_aniso_label
_atom_site_aniso_U_11
_atom_site_aniso_U_22
_atom_site_aniso_U_33
_atom_site_aniso_U_23
_atom_site_aniso_U_13
_atom_site_aniso_U_12
Os1 0.0458(4) 0.0350(4) 0.0376(4) -0.0016(3) -0.0052(3) -0.0117(3)
Os2 0.0292(4) 0.0373(4) 0.0543(4) 0.0050(3) 0.0033(3) -0.0014(3)
Os3 0.0429(4) 0.0267(3) 0.0387(4) 0.0046(3) 0.0005(3) -0.0050(3)
C100 0.069(14) 0.076(15) 0.047(11) -0.007(11) 0.006(10) -0.001(11)
N1 0.059(11) 0.058(11) 0.075(11) -0.022(9) -0.010(9) -0.005(9)
C101 0.033(11) 0.072(15) 0.14(2) -0.028(14) -0.029(12) 0.032(10)
C102 0.094(17) 0.056(14) 0.059(13) -0.008(10) -0.014(12) 0.010(13)
C103 0.12(2) 0.079(16) 0.050(13) 0.001(11) 0.008(13) 0.042(14)
C104 0.12(2) 0.11(2) 0.074(16) -0.005(15) 0.029(15) 0.014(18)
C105 0.16(3) 0.10(2) 0.077(17) -0.001(15) 0.005(18) 0.01(2)
C106 0.12(2) 0.061(17) 0.18(3) -0.033(17) 0.017(19) -0.009(15)
C107 0.103(18) 0.055(14) 0.14(2) -0.027(14) -0.012(16) 0.007(14)
C1A 0.039(11) 0.070(13) 0.030(9) -0.006(8) -0.010(8) -0.012(10)
O1A 0.067(10) 0.093(10) 0.070(9) -0.005(7) -0.009(7) -0.028(8)
C1B 0.055(12) 0.046(11) 0.078(14) -0.014(10) -0.032(11) -0.013(9)
O1B 0.162(15) 0.117(12) 0.028(7) 0.017(8) -0.011(9) -0.058(10)
C200 0.035(11) 0.039(11) 0.081(14) 0.012(10) 0.010(10) -0.008(8)
N2 0.029(9) 0.073(11) 0.085(12) 0.030(10) -0.012(8) -0.010(8)
C201 0.083(15) 0.064(13) 0.065(14) 0.006(11) -0.004(12) -0.026(11)
C202 0.027(10) 0.076(14) 0.078(14) 0.011(11) 0.004(9) 0.002(9)
C203 0.100(17) 0.078(15) 0.047(12) 0.020(10) 0.004(11) 0.002(13)
C204 0.13(2) 0.11(2) 0.062(15) 0.016(14) 0.011(14) -0.027(17)
C205 0.16(2) 0.074(17) 0.070(16) 0.029(13) -0.015(16) -0.055(16)
C206 0.20(3) 0.018(11) 0.091(17) -0.007(10) 0.020(18) -0.022(13)
C207 0.12(2) 0.101(19) 0.084(16) -0.037(15) 0.015(14) 0.029(16)
C2A 0.042(11) 0.042(11) 0.077(13) 0.012(9) 0.008(10) 0.000(9)
O2A 0.053(9) 0.078(10) 0.164(15) 0.041(9) 0.044(9) -0.023(7)
C2B 0.041(11) 0.061(12) 0.065(12) -0.011(10) 0.009(9) 0.019(9)
O2B 0.047(8) 0.101(11) 0.081(9) -0.023(8) 0.018(7) 0.010(7)
C300 0.093(15) 0.038(11) 0.046(11) -0.020(9) 0.001(11) -0.041(10)
N3 0.119(15) 0.067(11) 0.059(11) -0.005(9) 0.022(11) -0.050(10)
C301 0.16(2) 0.044(13) 0.083(16) 0.006(11) 0.009(15) -0.034(13)
C302 0.13(2) 0.024(11) 0.068(14) -0.004(10) 0.028(13) 0.004(12)
C303 0.076(15) 0.045(13) 0.114(18) 0.019(12) 0.027(13) 0.003(11)
C304 0.085(16) 0.055(14) 0.066(13) 0.011(10) 0.013(12) 0.028(11)
C305 0.113(19) 0.071(15) 0.051(13) -0.013(11) -0.016(12) -0.003(14)
C306 0.16(2) 0.070(16) 0.059(14) -0.009(12) 0.002(15) -0.003(16)
C307 0.14(2) 0.051(15) 0.097(18) -0.031(12) -0.032(16) 0.004(14)
C3A 0.065(13) 0.058(12) 0.031(9) 0.019(8) -0.016(9) -0.017(10)
O3A 0.064(9) 0.072(9) 0.069(9) 0.003(7) 0.013(7) -0.042(7)
C3B 0.062(13) 0.056(13) 0.081(14) 0.014(11) 0.012(11) -0.003(10)
O3B 0.092(12) 0.071(11) 0.165(16) 0.034(10) -0.044(11) 0.004(9)
C1 0.028(9) 0.015(8) 0.045(10) -0.016(7) 0.019(7) -0.006(6)
C2 0.034(8) 0.015(8) 0.027(8) -0.001(6) -0.009(7) -0.002(6)
C3 0.033(9) 0.015(8) 0.047(10) -0.004(7) -0.011(7) -0.008(6)
C4 0.023(8) 0.028(9) 0.038(9) 0.008(7) 0.019(7) -0.009(7)
C5 0.023(8) 0.018(8) 0.034(8) 0.004(6) -0.011(7) -0.009(6)
C6 0.018(8) 0.027(8) 0.045(10) 0.001(7) -0.010(7) 0.000(6)
C7 0.056(12) 0.005(8) 0.084(14) 0.000(8) 0.013(11) 0.003(7)
C8 0.057(12) 0.018(9) 0.072(13) -0.006(8) 0.018(10) -0.007(8)
C9 0.051(11) 0.028(9) 0.054(11) -0.005(8) 0.006(10) -0.012(8)
C10 0.063(12) 0.045(11) 0.040(10) -0.016(8) 0.012(9) -0.014(10)
C11 0.065(13) 0.074(14) 0.022(9) -0.005(9) -0.009(9) -0.016(11)
C12 0.052(11) 0.038(10) 0.030(9) 0.017(7) -0.016(8) -0.020(8)
C13 0.035(10) 0.047(11) 0.047(11) 0.015(8) -0.020(8) -0.003(8)
C14 0.032(9) 0.020(9) 0.067(12) 0.002(8) 0.007(8) -0.012(7)
C15 0.023(9) 0.031(10) 0.107(16) -0.001(10) 0.014(10) 0.019(8)
C16 0.024(9) 0.031(10) 0.072(13) -0.016(9) 0.015(9) 0.005(7)
C17 0.038(10) 0.033(10) 0.044(10) -0.013(8) 0.007(8) 0.007(8)
C18 0.044(10) 0.041(10) 0.034(9) -0.009(8) 0.027(8) -0.013(8)
C19 0.049(11) 0.048(11) 0.020(8) 0.016(7) -0.004(8) -0.013(9)
C20 0.048(11) 0.029(9) 0.053(11) 0.011(8) -0.022(9) -0.025(8)
C21 0.048(11) 0.011(8) 0.058(11) 0.009(7) -0.023(9) -0.004(7)
C22 0.031(8) 0.054(8) 0.064(8) 0.003(7) -0.012(7) 0.006(7)
C23 0.025(10) 0.044(11) 0.107(17) -0.008(11) -0.016(11) 0.010(8)
C24 0.026(10) 0.027(10) 0.111(17) -0.010(10) 0.028(11) 0.004(8)
C25 0.049(13) 0.061(14) 0.073(14) -0.019(11) 0.029(11) 0.008(11)
C26 0.111(19) 0.062(15) 0.058(13) -0.044(11) 0.062(14) -0.025(14)
C27 0.074(15) 0.079(16) 0.048(12) -0.009(11) 0.020(11) -0.013(13)
C28 0.100(18) 0.069(15) 0.043(12) 0.005(10) 0.020(12) -0.021(13)
C29 0.074(14) 0.056(13) 0.049(11) 0.026(10) -0.006(10) -0.014(11)
C30 0.041(11) 0.062(13) 0.064(12) 0.052(11) -0.021(10) 0.004(10)
C31 0.048(12) 0.029(10) 0.073(13) 0.007(9) -0.007(10) 0.009(8)
C32 0.040(11) 0.021(9) 0.093(15) -0.005(9) 0.007(11) 0.009(8)
C33 0.039(8) 0.027(7) 0.052(8) -0.013(6) 0.008(7) 0.012(6)
C34 0.072(13) 0.026(10) 0.078(14) -0.031(9) 0.042(12) -0.005(9)
C35 0.048(11) 0.056(12) 0.032(10) -0.026(9) -0.011(9) -0.007(10)
C36 0.068(14) 0.048(12) 0.028(9) -0.008(8) 0.017(9) -0.021(10)
C37 0.061(14) 0.093(17) 0.032(10) -0.009(10) -0.020(9) -0.020(13)
C38 0.072(14) 0.050(12) 0.044(11) 0.018(9) -0.037(10) -0.031(11)
C39 0.038(11) 0.054(12) 0.086(15) 0.014(11) -0.049(11) -0.009(10)
C40 0.029(10) 0.055(13) 0.076(14) 0.003(10) -0.034(10) 0.012(9)
C41 0.005(9) 0.102(18) 0.104(18) 0.009(15) -0.009(10) -0.019(10)
C42 0.010(9) 0.068(14) 0.12(2) -0.023(14) 0.013(11) -0.010(9)
C43 0.036(12) 0.059(15) 0.110(19) -0.033(13) 0.021(12) 0.004(10)
C44 0.045(12) 0.056(14) 0.097(17) -0.023(12) 0.038(12) -0.006(11)
C45 0.057(13) 0.071(14) 0.032(10) 0.001(9) 0.026(9) -0.014(11)
C46 0.060(13) 0.039(12) 0.075(14) 0.022(10) 0.027(12) -0.012(10)
C47 0.083(15) 0.032(10) 0.059(12) 0.028(9) 0.003(11) -0.032(11)
C48 0.059(13) 0.033(11) 0.079(15) 0.032(10) 0.008(12) -0.011(9)
C49 0.064(14) 0.012(9) 0.095(16) 0.008(9) 0.021(12) -0.011(8)
C50 0.061(13) 0.011(9) 0.090(15) -0.013(8) -0.008(12) -0.001(8)
C51 0.051(12) 0.036(11) 0.091(15) -0.034(11) 0.003(12) -0.018(9)
C52 0.074(14) 0.039(11) 0.066(13) -0.016(10) -0.001(11) -0.022(11)
C53 0.056(13) 0.045(12) 0.069(13) -0.016(10) -0.030(11) -0.015(10)
C54 0.032(11) 0.078(14) 0.052(11) 0.004(10) -0.025(9) -0.021(10)
C55 0.045(12) 0.061(13) 0.097(16) -0.038(13) 0.004(11) -0.018(10)
C56 0.022(10) 0.031(11) 0.112(17) -0.001(11) -0.017(10) -0.012(8)
C57 0.020(10) 0.074(15) 0.103(17) 0.028(14) 0.019(11) -0.014(10)
C58 0.029(10) 0.040(11) 0.080(14) 0.009(10) 0.019(10) -0.013(9)
C59 0.038(12) 0.050(12) 0.096(17) 0.001(11) -0.004(11) -0.031(9)
C60 0.035(11) 0.051(12) 0.084(15) -0.006(11) -0.023(11) -0.018(9)

loop_
_atom_type_symbol
_atom_type_description
_atom_type_scat_dispersion_real
_atom_type_scat_dispersion_imag
_atom_type_scat_source
C C 0.0033 0.0016 'International Tables Vol C Tables 4.2.6.8 and 6.1.1.4'
O O 0.0106 0.0060 'International Tables Vol C Tables 4.2.6.8 and 6.1.1.4'
N N 0.0061 0.0033 'International Tables Vol C Tables 4.2.6.8 and 6.1.1.4'
H H 0.0000 0.0000 'International Tables Vol C Tables 4.2.6.8 and 6.1.1.4'
Os Os -1.2165 7.6030 'International Tables Vol C Tables 4.2.6.8 and 6.1.1.4'

loop_
_geom_angle_atom_site_label_1
_geom_angle_atom_site_label_2
_geom_angle_atom_site_label_3
_geom_angle
C1B Os1 C1A 90.2(7)
C1B Os1 C100 94.3(7)
C1A Os1 C100 99.5(7)
C1B Os1 C1 99.0(6)
C1A Os1 C1 170.2(6)
C100 Os1 C1 83.3(6)
C1B Os1 C2 84.1(6)
C1A Os1 C2 141.5(6)
C100 Os1 C2 118.9(6)
C1 Os1 C2 37.8(4)
C1B Os1 Os3 173.4(5)
C1A Os1 Os3 96.3(4)
C100 Os1 Os3 84.9(5)
C1 Os1 Os3 74.4(4)
C2 Os1 Os3 90.6(3)
C1B Os1 Os2 120.9(5)
C1A Os1 Os2 81.6(5)
C100 Os1 Os2 144.8(5)
C1 Os1 Os2 90.7(3)
C2 Os1 Os2 69.3(3)
Os3 Os1 Os2 60.13(2)
C2B Os2 C2A 91.1(7)
C2B Os2 C200 94.9(7)
C2A Os2 C200 102.0(7)
C2B Os2 C4 83.1(6)
C2A Os2 C4 139.2(6)
C200 Os2 C4 118.6(5)
C2B Os2 C3 96.1(6)
C2A Os2 C3 170.1(6)
C200 Os2 C3 84.1(6)
C4 Os2 C3 36.0(4)
C2B Os2 Os3 125.2(5)
C2A Os2 Os3 80.2(5)
C200 Os2 Os3 139.9(5)
C4 Os2 Os3 70.8(3)
C3 Os2 Os3 90.1(3)
C2B Os2 Os1 169.7(5)
C2A Os2 Os1 99.0(5)
C200 Os2 Os1 80.7(5)
C4 Os2 Os1 90.7(3)
C3 Os2 Os1 74.2(3)
Os3 Os2 Os1 59.63(3)
C3B Os3 C3A 92.3(7)
C3B Os3 C300 90.6(8)
C3A Os3 C300 97.3(7)
C3B Os3 C5 100.9(6)
C3A Os3 C5 166.7(6)
C300 Os3 C5 84.7(5)
C3B Os3 C6 82.7(6)
C3A Os3 C6 145.9(6)
C300 Os3 C6 116.4(6)
C5 Os3 C6 36.5(4)
C3B Os3 Os1 115.2(6)
C3A Os3 Os1 82.3(4)
C300 Os3 Os1 154.2(6)
C5 Os3 Os1 90.2(3)
C6 Os3 Os1 69.8(3)
C3B Os3 Os2 171.8(5)
C3A Os3 Os2 93.8(5)
C300 Os3 Os2 94.2(6)
C5 Os3 Os2 72.9(3)
C6 Os3 Os2 89.2(3)
Os1 Os3 Os2 60.24(3)
N1 C100 Os1 176.3(18)
C100 N1 C101 168.7(19)
N1 C101 C102 116.6(15)
C103 C102 C107 120.0
C103 C102 C101 121.5(14)
C107 C102 C101 118.5(14)
C104 C103 C102 120.0
C103 C104 C105 120.0
C104 C105 C106 120.0
C107 C106 C105 120.0
C106 C107 C102 120.0
O1A C1A Os1 178.0(16)
O1B C1B Os1 178.4(19)
N2 C200 Os2 177.0(15)
C200 N2 C201 165.7(18)
N2 C201 C202 111.1(13)
C203 C202 C207 120.0
C203 C202 C201 118.6(12)
C207 C202 C201 121.3(12)
C202 C203 C204 120.0
C205 C204 C203 120.0
C206 C205 C204 120.0
C205 C206 C207 120.0
C206 C207 C202 120.0
O2A C2A Os2 174.5(15)
O2B C2B Os2 174.8(15)
N3 C300 Os3 176.2(18)
C300 N3 C301 168.7(18)
C302 C301 N3 109.3(14)
C303 C302 C307 120.0
C303 C302 C301 119.1(13)
C307 C302 C301 120.9(14)
C302 C303 C304 120.0
C305 C304 C303 120.0
C304 C305 C306 120.0
C307 C306 C305 120.0
C306 C307 C302 120.0
O3A C3A Os3 175.6(15)
O3B C3B Os3 175.4(19)
C9 C1 C2 118.0(12)
C9 C1 C6 109.0(13)
C2 C1 C6 116.6(10)
C9 C1 Os1 130.1(10)
C2 C1 Os1 73.8(7)
C6 C1 Os1 105.9(8)
C1 C2 C12 116.9(12)
C1 C2 C3 120.0(11)
C12 C2 C3 106.5(11)
C1 C2 Os1 68.4(7)
C12 C2 Os1 129.8(9)
C3 C2 Os1 112.1(9)
C4 C3 C2 122.3(12)
C4 C3 C14 120.6(12)
C2 C3 C14 108.7(12)
C4 C3 Os2 71.5(8)
C2 C3 Os2 103.9(8)
C14 C3 Os2 125.2(9)
C3 C4 C17 118.4(12)
C3 C4 C5 118.8(12)
C17 C4 C5 104.4(12)
C3 C4 Os2 72.5(8)
C17 C4 Os2 132.4(9)
C5 C4 Os2 109.0(8)
C6 C5 C19 115.8(12)
C6 C5 C4 119.4(12)
C19 C5 C4 109.1(11)
C6 C5 Os3 73.9(7)
C19 C5 Os3 128.6(9)
C4 C5 Os3 107.1(8)
C5 C6 C7 118.8(13)
C5 C6 C1 122.6(11)
C7 C6 C1 104.8(12)
C5 C6 Os3 69.6(7)
C7 C6 Os3 129.4(10)
C1 C6 Os3 109.8(8)
C21 C7 C8 117.9(15)
C21 C7 C6 122.8(14)
C8 C7 C6 109.6(15)
C9 C8 C7 107.7(14)
C9 C8 C24 122.3(15)
C7 C8 C24 118.4(16)
C10 C9 C1 123.7(15)
C10 C9 C8 119.6(15)
C1 C9 C8 108.5(14)
C9 C10 C26 119.6(18)
C9 C10 C11 119.1(15)
C26 C10 C11 109.2(16)
C12 C11 C28 122.4(17)
C12 C11 C10 118.4(15)
C28 C11 C10 107.1(16)
C11 C12 C13 118.5(14)
C11 C12 C2 123.6(15)
C13 C12 C2 106.9(13)
C14 C13 C30 118.4(15)
C14 C13 C12 111.8(13)
C30 C13 C12 120.5(15)
C15 C14 C13 122.1(14)
C15 C14 C3 118.7(15)
C13 C14 C3 106.0(13)
C14 C15 C32 119.3(17)
C14 C15 C16 121.2(14)
C32 C15 C16 107.7(15)
C17 C16 C15 121.0(14)
C17 C16 C34 118.5(16)
C15 C16 C34 109.2(15)
C16 C17 C18 120.8(14)
C16 C17 C4 119.4(14)
C18 C17 C4 110.6(13)
C17 C18 C36 121.9(14)
C17 C18 C19 110.7(13)
C36 C18 C19 115.4(14)
C20 C19 C18 123.8(14)
C20 C19 C5 123.7(14)
C18 C19 C5 104.8(13)
C19 C20 C21 119.1(14)
C19 C20 C38 117.8(16)
C21 C20 C38 108.1(15)
C7 C21 C20 119.5(14)
C7 C21 C22 121.9(16)
C20 C21 C22 107.4(14)
C23 C22 C39 120.6(18)
C23 C22 C21 119.9(16)
C39 C22 C21 109.0(16)
C22 C23 C24 122.1(16)
C22 C23 C42 121.0(18)
C24 C23 C42 103.1(18)
C23 C24 C25 112.2(16)
C23 C24 C8 119.7(17)
C25 C24 C8 115.5(17)
C26 C25 C43 118(2)
C26 C25 C24 122.7(17)
C43 C25 C24 108.1(19)
C25 C26 C27 120.8(19)
C25 C26 C10 120.2(18)
C27 C26 C10 105(2)
C45 C27 C26 120(2)
C45 C27 C28 118.3(19)
C26 C27 C28 111.1(18)
C29 C28 C11 118.7(18)
C29 C28 C27 121.8(19)
C11 C28 C27 107.5(18)
C28 C29 C30 121.9(17)
C28 C29 C47 117.8(18)
C30 C29 C47 107.7(17)
C29 C30 C13 118.0(17)
C29 C30 C31 110.9(16)
C13 C30 C31 118.8(16)
C32 C31 C30 120.4(16)
C32 C31 C48 120.9(17)
C30 C31 C48 105.3(16)
C31 C32 C33 121.3(15)
C31 C32 C15 120.8(16)
C33 C32 C15 107.0(16)
C50 C33 C32 117.8(15)
C50 C33 C34 118.6(16)
C32 C33 C34 111.1(15)
C35 C34 C33 123.2(16)
C35 C34 C16 120.1(16)
C33 C34 C16 104.9(16)
C34 C35 C36 122.8(15)
C34 C35 C52 117.3(16)
C36 C35 C52 106.8(15)
C37 C36 C35 110.5(16)
C37 C36 C18 122.0(16)
C35 C36 C18 115.8(16)
C36 C37 C38 120.2(17)
C36 C37 C53 108.0(18)
C38 C37 C53 120.1(18)
C37 C38 C39 120.5(16)
C37 C38 C20 120.8(18)
C39 C38 C20 107.8(16)
C40 C39 C22 119.7(19)
C40 C39 C38 121.9(17)
C22 C39 C38 107.6(15)
C39 C40 C41 121.8(18)
C39 C40 C54 116.8(17)
C41 C40 C54 107.0(17)
C40 C41 C42 119.9(18)
C40 C41 C56 110(2)
C42 C41 C56 120(2)
C41 C42 C43 121.3(19)
C41 C42 C23 116.7(19)
C43 C42 C23 109.4(17)
C44 C43 C25 123(2)
C44 C43 C42 118.6(19)
C25 C43 C42 107.1(19)
C43 C44 C45 120.5(19)
C43 C44 C57 119(2)
C45 C44 C57 110.2(17)
C27 C45 C46 121.3(19)
C27 C45 C44 117.4(18)
C46 C45 C44 107.6(17)
C45 C46 C47 118.9(18)
C45 C46 C58 109.7(17)
C47 C46 C58 119.7(17)
C46 C47 C29 121.8(18)
C46 C47 C48 119.8(17)
C29 C47 C48 107.5(17)
C49 C48 C47 118.4(17)
C49 C48 C31 120.6(17)
C47 C48 C31 108.5(17)
C48 C49 C59 122.7(17)
C48 C49 C50 117.6(16)
C59 C49 C50 107.6(18)
C33 C50 C51 119.4(16)
C33 C50 C49 121.7(16)
C51 C50 C49 107.2(16)
C52 C51 C60 120.4(18)
C52 C51 C50 119.6(17)
C60 C51 C50 107.7(17)
C51 C52 C53 119.3(18)
C51 C52 C35 122.0(18)
C53 C52 C35 106.4(16)
C54 C53 C52 123.0(18)
C54 C53 C37 117.5(17)
C52 C53 C37 108.3(17)
C53 C54 C40 123.0(16)
C53 C54 C55 117.3(17)
C40 C54 C55 106.1(16)
C60 C55 C56 121(2)
C60 C55 C54 118.9(17)
C56 C55 C54 107.6(17)
C57 C56 C55 121.8(18)
C57 C56 C41 116.6(18)
C55 C56 C41 109(2)
C56 C57 C44 124.7(18)
C56 C57 C58 118.3(19)
C44 C57 C58 105.9(18)
C59 C58 C46 121.2(16)
C59 C58 C57 117.7(18)
C46 C58 C57 106.5(17)
C58 C59 C60 122.3(18)
C58 C59 C49 118.0(18)
C60 C59 C49 108.8(18)
C55 C60 C59 118.3(19)
C55 C60 C51 121.2(19)
C59 C60 C51 108.7(17)

loop_
_geom_bond_atom_site_label_1
_geom_bond_atom_site_label_2
_geom_bond_distance
Os1 C1B 1.89(2)
Os1 C1A 1.890(17)
Os1 C100 1.97(2)
Os1 C1 2.226(13)
Os1 C2 2.300(12)
Os1 Os3 2.8888(11)
Os1 Os2 2.9066(10)
Os2 C2B 1.864(17)
Os2 C2A 1.906(17)
Os2 C200 1.967(19)
Os2 C4 2.266(13)
Os2 C3 2.280(13)
Os2 Os3 2.9033(10)
Os3 C3B 1.86(2)
Os3 C3A 1.890(18)
Os3 C300 1.927(18)
Os3 C5 2.237(12)
Os3 C6 2.293(13)
C100 N1 1.14(2)
N1 C101 1.45(2)
C101 C102 1.48(2)
C102 C103 1.3900
C102 C107 1.3900
C103 C104 1.3900
C104 C105 1.3900
C105 C106 1.3900
C106 C107 1.3900
C1A O1A 1.129(16)
C1B O1B 1.16(2)
C200 N2 1.143(19)
N2 C201 1.43(2)
C201 C202 1.516(17)
C202 C203 1.3900
C202 C207 1.3900
C203 C204 1.3900
C204 C205 1.3900
C205 C206 1.3900
C206 C207 1.3900
C2A O2A 1.163(17)
C2B O2B 1.164(17)
C300 N3 1.122(19)
N3 C301 1.55(2)
C301 C302 1.502(18)
C302 C303 1.3900
C302 C307 1.3900
C303 C304 1.3900
C304 C305 1.3900
C305 C306 1.3900
C306 C307 1.3900
C3A O3A 1.150(17)
C3B O3B 1.184(19)
C1 C9 1.423(18)
C1 C2 1.466(17)
C1 C6 1.501(19)
C2 C12 1.473(18)
C2 C3 1.479(18)
C3 C4 1.406(18)
C3 C14 1.478(18)
C4 C17 1.478(18)
C4 C5 1.505(17)
C5 C6 1.421(18)
C5 C19 1.499(18)
C6 C7 1.454(19)
C7 C21 1.39(2)
C7 C8 1.45(2)
C8 C9 1.44(2)
C8 C24 1.46(2)
C9 C10 1.39(2)
C10 C26 1.47(2)
C10 C11 1.48(2)
C11 C12 1.37(2)
C11 C28 1.43(2)
C12 C13 1.45(2)
C13 C14 1.42(2)
C13 C30 1.43(2)
C14 C15 1.35(2)
C15 C32 1.45(2)
C15 C16 1.47(2)
C16 C17 1.36(2)
C16 C34 1.47(2)
C17 C18 1.40(2)
C18 C36 1.45(2)
C18 C19 1.47(2)
C19 C20 1.36(2)
C20 C21 1.43(2)
C20 C38 1.46(2)
C21 C22 1.45(2)
C22 C23 1.33(2)
C22 C39 1.43(2)
C23 C24 1.40(2)
C23 C42 1.49(2)
C24 C25 1.44(2)
C25 C26 1.39(3)
C25 C43 1.39(2)
C26 C27 1.44(3)
C27 C45 1.41(2)
C27 C28 1.45(3)
C28 C29 1.39(2)
C29 C30 1.42(2)
C29 C47 1.44(2)
C30 C31 1.44(2)
C31 C32 1.35(2)
C31 C48 1.46(2)
C32 C33 1.44(2)
C33 C50 1.42(2)
C33 C34 1.46(2)
C34 C35 1.37(2)
C35 C36 1.41(2)
C35 C52 1.48(2)
C36 C37 1.38(2)
C37 C38 1.41(2)
C37 C53 1.44(2)
C38 C39 1.44(2)
C39 C40 1.37(2)
C40 C41 1.40(2)
C40 C54 1.48(2)
C41 C42 1.41(2)
C41 C56 1.44(2)
C42 C43 1.45(3)
C43 C44 1.38(2)
C44 C45 1.42(2)
C44 C57 1.44(2)
C45 C46 1.41(2)
C46 C47 1.41(2)
C46 C58 1.44(2)
C47 C48 1.46(2)
C48 C49 1.38(2)
C49 C59 1.45(2)
C49 C50 1.47(2)
C50 C51 1.47(2)
C51 C52 1.38(2)
C51 C60 1.45(2)
C52 C53 1.42(2)
C53 C54 1.40(2)
C54 C55 1.50(2)
C55 C60 1.38(2)
C55 C56 1.39(2)
C56 C57 1.38(2)
C57 C58 1.48(2)
C58 C59 1.39(2)
C59 C60 1.43(2)
